data_1536633
loop_
_publ_author_name
'Kim, S.-J.'
'Franzen, H.F.'
'Lengauer, W.'

_publ_section_title
;
 Non-stoichiometry and Twinnung in NbN1-x: A Study of Synthesis and
 Structure in a defect NaCl-type Solid
;
_journal_name_full 'Journal of the Less-Common Metals'
_journal_page_first 193
_journal_page_last 196
_journal_volume 160
_journal_year 1990
_chemical_formula_sum 'N0.58 Nb'
_chemical_name_systematic 'Nb N.58'
_space_group_IT_number 139
_symmetry_space_group_name_Hall '-I 4 2'
_symmetry_space_group_name_H-M 'I 4/m m m'
_cell_angle_alpha 90
_cell_angle_beta 90
_cell_angle_gamma 90
_cell_formula_units_Z 8
_cell_length_a 4.386
_cell_length_b 4.386
_cell_length_c 8.693
_cell_volume 167.227
_citation_journal_id_ASTM JCOMAH
_cod_data_source_file Kim_JCOMAH_1990_1660.cif
_cod_data_source_block N0.58Nb1
_cod_original_cell_volume 167.2272
_cod_original_formula_sum 'N0.58 Nb1'
_cod_database_code 1536633

loop_
_symmetry_equiv_pos_as_xyz
x,y,z
-y,x,z
-x,-y,z
y,-x,z
x,-y,-z
y,x,-z
-x,y,-z
-y,-x,-z
-x,-y,-z
y,-x,-z
x,y,-z
-y,x,-z
-x,y,z
-y,-x,z
x,-y,z
y,x,z
x+1/2,y+1/2,z+1/2
-y+1/2,x+1/2,z+1/2
-x+1/2,-y+1/2,z+1/2
y+1/2,-x+1/2,z+1/2
x+1/2,-y+1/2,-z+1/2
y+1/2,x+1/2,-z+1/2
-x+1/2,y+1/2,-z+1/2
-y+1/2,-x+1/2,-z+1/2
-x+1/2,-y+1/2,-z+1/2
y+1/2,-x+1/2,-z+1/2
x+1/2,y+1/2,-z+1/2
-y+1/2,x+1/2,-z+1/2
-x+1/2,y+1/2,z+1/2
-y+1/2,-x+1/2,z+1/2
x+1/2,-y+1/2,z+1/2
y+1/2,x+1/2,z+1/2

loop_
_atom_site_label
_atom_site_type_symbol
_atom_site_fract_x
_atom_site_fract_y
_atom_site_fract_z
_atom_site_occupancy
_atom_site_U_iso_or_equiv
N2 N-3 0 0.5 0.25 0.78 0.0
Nb1 Nb+1 0 0 0.2447 1 0.0
Nb2 Nb+1 0 0.5 0 1 0.0
N1 N-3 0 0 0.5 0.74 0.0
